data_7115630
loop_
_publ_author_name
'Zhilong Li'
'Tsz-Fai Leung'
'Rongbiao Tong'

_publ_section_title
;
 Total syntheses of +/- -musellarins A-C
;
_journal_name_full Chem.Commun.
_journal_page_first 10990
_journal_paper_doi 10.1039/C4cc05248J
_journal_volume 50
_journal_year 2014
_chemical_formula_moiety 'C23 H36 O4 Si'
_chemical_formula_sum 'C23 H36 O4 Si'
_chemical_formula_weight 404.61
_chemical_name_systematic
;
 ? 
;
_space_group_IT_number 2
_space_group_name_Hall '-P 1'
_symmetry_cell_setting triclinic
_symmetry_space_group_name_Hall '-P 1'
_symmetry_space_group_name_H-M 'P -1'
_atom_sites_solution_hydrogens geom
_atom_sites_solution_primary iterative
_atom_sites_solution_secondary difmap
_audit_creation_date 2014-03-31
_audit_creation_method
;
  Olex2 1.2-beta
  (compiled May  9 2012 12:37:22, GUI svn.r4230)
;
_cell_angle_alpha 82.362(2)
_cell_angle_beta 86.419(2)
_cell_angle_gamma 85.558(2)
_cell_formula_units_Z 2
_cell_length_a 8.4432(3)
_cell_length_b 10.8187(3)
_cell_length_c 12.5225(3)
_cell_measurement_reflns_used 10546
_cell_measurement_temperature 99.98(10)
_cell_measurement_theta_max 75.2600
_cell_measurement_theta_min 5.0810
_cell_volume 1128.73(6)
_computing_cell_refinement
;
CrysAlisPro, Agilent Technologies,
Version 1.171.36.32 (release 02-08-2013 CrysAlis171 .NET)
(compiled Aug  2 2013,16:46:58)
;
_computing_data_collection
;
CrysAlisPro, Agilent Technologies,
Version 1.171.36.32 (release 02-08-2013 CrysAlis171 .NET)
(compiled Aug  2 2013,16:46:58)
;
_computing_data_reduction
;
CrysAlisPro, Agilent Technologies,
Version 1.171.36.32 (release 02-08-2013 CrysAlis171 .NET)
(compiled Aug  2 2013,16:46:58)
;
_computing_molecular_graphics
;
O. V. Dolomanov, L. J. Bourhis, R. J. Gildea, J. A. K. Howard and H. Puschmann,
OLEX2: a complete structure solution, refinement and analysis program.
J. Appl. Cryst. (2009). 42, 339-341.
;
_computing_publication_material
;
O. V. Dolomanov, L. J. Bourhis, R. J. Gildea, J. A. K. Howard and H. Puschmann,
OLEX2: a complete structure solution, refinement and analysis program.
J. Appl. Cryst. (2009). 42, 339-341.
;
_computing_structure_refinement
;
XL, G.M. Sheldrick, Acta Cryst.
(2008). A64, 112-122
;
_computing_structure_solution
;
olex2.solve (L.J. Bourhis, O.V. Dolomanov, R.J. Gildea, J.A.K. Howard,
H. Puschmann, in preparation, 2011)
;
_diffrn_ambient_temperature 99.98(10)
_diffrn_detector_area_resol_mean 10.3587
_diffrn_measured_fraction_theta_full 0.9995
_diffrn_measured_fraction_theta_max 0.9806
_diffrn_measurement_details
;
  1 omega  125.00  167.00   1.0000    8.0000
omega____ theta____ kappa____ phi______ frames
    -      110.5703   77.0000  -30.0000 42

  2 omega    3.00   28.00   1.0000    3.0000
omega____ theta____ kappa____ phi______ frames
    -       40.0000   88.0000  138.0414 25

  3 omega  -48.00   -7.00   1.0000    3.0000
omega____ theta____ kappa____ phi______ frames
    -      -40.8203  -77.0000  120.0000 41

  4 omega -115.00  -60.00   1.0000    3.0000
omega____ theta____ kappa____ phi______ frames
    -      -40.8203  -77.0000  120.0000 55

  5 omega -114.00  -49.00   1.0000    3.0000
omega____ theta____ kappa____ phi______ frames
    -      -40.8203  -57.0000  -30.0000 65

  6 omega  -63.00   31.00   1.0000    3.0000
omega____ theta____ kappa____ phi______ frames
    -      -40.8203   57.0000    0.0000 94

  7 omega  -45.00  -11.00   1.0000    3.0000
omega____ theta____ kappa____ phi______ frames
    -      -40.8203  -57.0000  -30.0000 34

  8 omega -116.00  -17.00   1.0000    3.0000
omega____ theta____ kappa____ phi______ frames
    -      -40.8203  -37.0000 -150.0000 99

  9 omega   23.00   97.00   1.0000    3.0000
omega____ theta____ kappa____ phi______ frames
    -       40.8203 -125.0000 -150.0000 74

 10 omega   24.00   82.00   1.0000    3.0000
omega____ theta____ kappa____ phi______ frames
    -       40.8203 -125.0000  120.0000 58

 11 omega    7.00   32.00   1.0000    3.0000
omega____ theta____ kappa____ phi______ frames
    -       44.0000   88.0000    1.2798 25

 12 omega   12.00   38.00   1.0000    3.0000
omega____ theta____ kappa____ phi______ frames
    -       48.0000   84.0000   19.7750 26

 13 omega   17.00   42.00   1.0000    3.0000
omega____ theta____ kappa____ phi______ frames
    -       52.0000   82.0000 -156.8586 25

 14 omega   18.00   43.00   1.0000    3.0000
omega____ theta____ kappa____ phi______ frames
    -       52.0000   80.0000   94.8138 25

 15 omega   18.00   45.00   1.0000    3.0000
omega____ theta____ kappa____ phi______ frames
    -       52.0000   80.0000  -84.9812 27

 16 omega   28.00   54.00   1.0000    3.0000
omega____ theta____ kappa____ phi______ frames
    -       60.0000   77.0000  -65.4432 26

 17 omega   27.00   64.00   1.0000    3.0000
omega____ theta____ kappa____ phi______ frames
    -       60.0000   77.0000  116.0645 37

 18 omega   84.00  129.00   1.0000    3.0000
omega____ theta____ kappa____ phi______ frames
    -       60.0000   77.0000  -65.4432 45

 19 omega   31.00   57.00   1.0000    3.0000
omega____ theta____ kappa____ phi______ frames
    -       64.0000   76.0000  -29.0843 26

 20 omega  114.00  139.00   1.0000    3.0000
omega____ theta____ kappa____ phi______ frames
    -       64.0000   71.0000 -139.8777 25

 21 omega   35.00   67.00   1.0000    3.0000
omega____ theta____ kappa____ phi______ frames
    -       64.0000   77.0000 -101.7372 32

 22 omega   32.00   60.00   1.0000    3.0000
omega____ theta____ kappa____ phi______ frames
    -       64.0000   71.0000 -139.8777 28

 23 omega   37.00   79.00   1.0000    3.0000
omega____ theta____ kappa____ phi______ frames
    -       68.0000   76.0000   -1.0981 42

 24 omega   34.00   81.00   1.0000    3.0000
omega____ theta____ kappa____ phi______ frames
    -       68.0000   77.0000  149.9014 47

 25 omega   87.00  146.00   1.0000    3.0000
omega____ theta____ kappa____ phi______ frames
    -       68.0000   76.0000   -1.0981 59

 26 omega  112.00  143.00   1.0000    3.0000
omega____ theta____ kappa____ phi______ frames
    -       68.0000   77.0000   44.8032 31

 27 omega   34.00   69.00   1.0000    3.0000
omega____ theta____ kappa____ phi______ frames
    -       68.0000   77.0000   44.8032 35

 28 omega   52.00   78.00   1.0000    8.0000
omega____ theta____ kappa____ phi______ frames
    -       84.0000   70.0000   75.2857 26

 29 omega   32.00  101.00   1.0000    8.0000
omega____ theta____ kappa____ phi______ frames
    -      110.5703 -111.0000  150.0000 69

 30 omega   77.00  104.00   1.0000    8.0000
omega____ theta____ kappa____ phi______ frames
    -      110.5703   77.0000   60.0000 27

 31 omega   47.00   97.00   1.0000    8.0000
omega____ theta____ kappa____ phi______ frames
    -      110.5703  -45.0000  -60.0000 50

 32 omega   78.00  105.00   1.0000    8.0000
omega____ theta____ kappa____ phi______ frames
    -      110.5703   77.0000  -30.0000 27

 33 omega   77.00  177.00   1.0000    8.0000
omega____ theta____ kappa____ phi______ frames
    -      110.5703   77.0000 -150.0000 100

 34 omega  125.00  178.00   1.0000    8.0000
omega____ theta____ kappa____ phi______ frames
    -      110.5703   77.0000    0.0000 53

 35 omega   81.00  106.00   1.0000    8.0000
omega____ theta____ kappa____ phi______ frames
    -      110.5703   61.0000   90.0000 25

 36 omega   79.00  106.00   1.0000    8.0000
omega____ theta____ kappa____ phi______ frames
    -      110.5703   77.0000    0.0000 27

 37 omega   80.00  147.00   1.0000    8.0000
omega____ theta____ kappa____ phi______ frames
    -      110.5703   61.0000  120.0000 67

 38 omega  124.00  154.00   1.0000    8.0000
omega____ theta____ kappa____ phi______ frames
    -      110.5703   77.0000  150.0000 30

 39 omega   77.00  103.00   1.0000    8.0000
omega____ theta____ kappa____ phi______ frames
    -      110.5703   77.0000  150.0000 26

 40 omega   36.00   95.00   1.0000    8.0000
omega____ theta____ kappa____ phi______ frames
    -      110.5703  -94.0000  -90.0000 59

 41 omega   80.00  144.00   1.0000    8.0000
omega____ theta____ kappa____ phi______ frames
    -      110.5703   61.0000    0.0000 64

 42 omega   83.00  119.00   1.0000    8.0000
omega____ theta____ kappa____ phi______ frames
    -      110.5703   61.0000  -60.0000 36

 43 omega   78.00  103.00   1.0000    8.0000
omega____ theta____ kappa____ phi______ frames
    -      110.5703   77.0000   90.0000 25

 44 omega   81.00  118.00   1.0000    8.0000
omega____ theta____ kappa____ phi______ frames
    -      110.5703   61.0000 -180.0000 37

 45 omega   77.00  153.00   1.0000    8.0000
omega____ theta____ kappa____ phi______ frames
    -      110.5703   77.0000 -180.0000 76

 46 omega   78.00  148.00   1.0000    8.0000
omega____ theta____ kappa____ phi______ frames
    -      110.5703   77.0000  120.0000 70

 47 omega  123.00  149.00   1.0000    8.0000
omega____ theta____ kappa____ phi______ frames
    -      110.5703   77.0000 -120.0000 26

 48 omega   80.00  115.00   1.0000    8.0000
omega____ theta____ kappa____ phi______ frames
    -      110.5703   61.0000  -90.0000 35

 49 omega   81.00  142.00   1.0000    8.0000
omega____ theta____ kappa____ phi______ frames
    -      110.5703   77.0000  -90.0000 61

 50 omega   82.00  108.00   1.0000    8.0000
omega____ theta____ kappa____ phi______ frames
    -      110.5703   61.0000 -150.0000 26

 51 omega   77.00  103.00   1.0000    8.0000
omega____ theta____ kappa____ phi______ frames
    -      110.5703   77.0000 -120.0000 26

 52 omega   77.00  146.00   1.0000    8.0000
omega____ theta____ kappa____ phi______ frames
    -      110.5703   77.0000  -60.0000 69

 53 omega   81.00  159.00   1.0000    8.0000
omega____ theta____ kappa____ phi______ frames
    -      110.5703   61.0000   30.0000 78

 54 omega   26.00  104.00   1.0000    8.0000
omega____ theta____ kappa____ phi______ frames
    -      110.5703  -94.0000 -180.0000 78

 55 omega   32.00  115.00   1.0000    8.0000
omega____ theta____ kappa____ phi______ frames
    -      110.5703 -111.0000    0.0000 83

 56 omega   39.00   95.00   1.0000    8.0000
omega____ theta____ kappa____ phi______ frames
    -      110.5703 -111.0000   90.0000 56

 57 omega   80.00  107.00   1.0000    8.0000
omega____ theta____ kappa____ phi______ frames
    -      110.5703   61.0000  -30.0000 27

 58 omega  111.00  177.00   1.0000    8.0000
omega____ theta____ kappa____ phi______ frames
    -      110.5703   77.0000   60.0000 66
;
_diffrn_measurement_device_type 'SuperNova, Dual, Cu at zero, Atlas'
_diffrn_measurement_method '\w scans'
_diffrn_orient_matrix_UB_11 -0.1170047000
_diffrn_orient_matrix_UB_12 -0.0542294000
_diffrn_orient_matrix_UB_13 -0.0680164000
_diffrn_orient_matrix_UB_21 -0.0034434000
_diffrn_orient_matrix_UB_22 0.1215107000
_diffrn_orient_matrix_UB_23 -0.0796680000
_diffrn_orient_matrix_UB_31 0.1410136000
_diffrn_orient_matrix_UB_32 -0.0551138000
_diffrn_orient_matrix_UB_33 -0.0669097000
_diffrn_radiation_monochromator mirror
_diffrn_radiation_type 'Cu K\a'
_diffrn_radiation_wavelength 1.5418
_diffrn_reflns_av_R_equivalents 0.0214
_diffrn_reflns_av_unetI/netI 0.0154
_diffrn_reflns_limit_h_max 10
_diffrn_reflns_limit_h_min -10
_diffrn_reflns_limit_k_max 12
_diffrn_reflns_limit_k_min -12
_diffrn_reflns_limit_l_max 14
_diffrn_reflns_limit_l_min -14
_diffrn_reflns_number 16557
_diffrn_reflns_theta_full 66.50
_diffrn_reflns_theta_max 67.50
_diffrn_reflns_theta_min 5.10
_diffrn_source 'SuperNova (Cu) X-ray Source'
_exptl_absorpt_coefficient_mu 1.112
_exptl_absorpt_correction_T_max 1.00000
_exptl_absorpt_correction_T_min 0.86420
_exptl_absorpt_correction_type multi-scan
_exptl_absorpt_process_details
;
CrysAlisPro, Agilent Technologies,
Version 1.171.36.32 (release 02-08-2013 CrysAlis171 .NET)
(compiled Aug  2 2013,16:46:58)
Empirical absorption correction using spherical harmonics,
 implemented in SCALE3 ABSPACK scaling algorithm.
;
_exptl_crystal_colour colorless
_exptl_crystal_density_diffrn 1.190
_exptl_crystal_density_method 'not measured'
_exptl_crystal_description block
_exptl_crystal_F_000 440
_exptl_crystal_size_max 0.20
_exptl_crystal_size_mid 0.20
_exptl_crystal_size_min 0.18
_refine_diff_density_max 0.378
_refine_diff_density_min -0.580
_refine_diff_density_rms 0.041
_refine_ls_extinction_method none
_refine_ls_goodness_of_fit_ref 1.002
_refine_ls_hydrogen_treatment mixed
_refine_ls_matrix_type full
_refine_ls_number_parameters 326
_refine_ls_number_reflns 3970
_refine_ls_number_restraints 1
_refine_ls_restrained_S_all 1.007
_refine_ls_R_factor_all 0.0557
_refine_ls_R_factor_gt 0.0504
_refine_ls_shift/su_max 0.000
_refine_ls_shift/su_mean 0.000
_refine_ls_structure_factor_coef Fsqd
_refine_ls_weighting_details 'calc w=1/[\s^2^(Fo^2^)+(0.0580P)^2^+0.6903P] where P=(Fo^2^+2Fc^2^)/3'
_refine_ls_weighting_scheme calc
_refine_ls_wR_factor_gt 0.1224
_refine_ls_wR_factor_ref 0.1262
_reflns_number_gt 3600
_reflns_number_total 3970
_reflns_threshold_expression >2sigma(I)
_cod_data_source_file c4cc05248j2.cif
_cod_data_source_block lzl1cult
_cod_original_cell_volume 1128.73(5)
_cod_original_sg_symbol_H-M P-1
_cod_database_code 7115630
_chemical_oxdiff_formula 'Si O4 Ph2 Bu3 Me'
_reflns_odcompleteness_completeness 99.95
_reflns_odcompleteness_iscentric 1
_reflns_odcompleteness_theta 68.13

loop_
_space_group_symop_id
_space_group_symop_operation_xyz
1 'x, y, z'
2 '-x, -y, -z'

loop_
_atom_site_label
_atom_site_type_symbol
_atom_site_fract_x
_atom_site_fract_y
_atom_site_fract_z
_atom_site_U_iso_or_equiv
_atom_site_adp_type
_atom_site_occupancy
_atom_site_symmetry_multiplicity
_atom_site_calc_flag
_atom_site_refinement_flags
_atom_site_disorder_assembly
_atom_site_disorder_group
Si1 Si 0.84410(6) 0.21318(4) 0.13858(5) 0.04696(19) Uani 1 1 d . . .
O1 O 0.77696(16) 0.25114(13) 0.25765(12) 0.0515(4) Uani 1 1 d . B .
O2 O 0.50731(15) 0.17524(11) 0.35343(11) 0.0406(3) Uani 1 1 d . . .
O3 O -0.0958(2) 0.6525(2) 0.46011(19) 0.0555(5) Uani 0.70 1 d P A 1
O3A O -0.0182(6) 0.6880(5) 0.5594(5) 0.0593(13) Uani 0.30 1 d P A 2
O4 O 0.2330(3) 0.83289(17) 0.38981(17) 0.0411(4) Uani 0.70 1 d P A 1
O4A O 0.3285(7) 0.8071(5) 0.4210(4) 0.0387(9) Uani 0.30 1 d P A 2
C1 C 0.6629(2) 0.34122(17) 0.28472(15) 0.0379(4) Uani 1 1 d . . .
C2 C 0.5206(2) 0.30197(16) 0.33672(14) 0.0346(4) Uani 1 1 d . B .
C3 C 0.4088(2) 0.38998(17) 0.36945(16) 0.0410(4) Uani 1 1 d . . .
H3 H 0.3128 0.3636 0.4061 0.049 Uiso 1 1 calc R B .
C4 C 0.4330(2) 0.51812(16) 0.35004(15) 0.0395(4) Uani 1 1 d D A .
C5 C 0.3190(4) 0.6078(2) 0.4041(2) 0.0296(6) Uani 0.70 1 d P A 1
H5 H 0.3128 0.5780 0.4832 0.036 Uiso 0.70 1 calc PR A 1
C5A C 0.2699(9) 0.6118(6) 0.3593(7) 0.0345(15) Uani 0.30 1 d PD A 2
H5A H 0.1883 0.5874 0.3130 0.041 Uiso 0.30 1 calc PR A 2
C6 C 0.3694(3) 0.7425(3) 0.3886(2) 0.0332(5) Uani 0.70 1 d P A 1
H6 H 0.4423 0.7540 0.4458 0.040 Uiso 0.70 1 calc PR A 1
C6A C 0.2968(8) 0.7532(6) 0.3285(6) 0.0438(14) Uiso 0.30 1 d P A 2
H6A H 0.2072 0.7998 0.2883 0.053 Uiso 0.30 1 calc PR A 2
C7 C 0.4536(3) 0.77602(18) 0.2733(2) 0.0581(6) Uani 1 1 d . . .
H7AA H 0.3872 0.7571 0.2159 0.070 Uiso 0.70 1 calc PR A 1
H7AB H 0.4755 0.8655 0.2602 0.070 Uiso 0.70 1 calc PR A 1
H7BC H 0.4817 0.8560 0.2948 0.070 Uiso 0.30 1 calc PR A 2
H7BD H 0.4324 0.7939 0.1957 0.070 Uiso 0.30 1 calc PR A 2
C8 C 0.6044(2) 0.69449(17) 0.27754(16) 0.0433(4) Uani 1 1 d . A .
H8A H 0.6680 0.7150 0.3358 0.052 Uiso 1 1 calc R . .
H8B H 0.6673 0.7112 0.2084 0.052 Uiso 1 1 calc R . .
C9 C 0.5728(2) 0.55754(16) 0.29775(14) 0.0357(4) Uani 1 1 d . . .
C10 C 0.6870(2) 0.46706(18) 0.26703(16) 0.0413(4) Uani 1 1 d . A .
H10 H 0.7846 0.4930 0.2328 0.050 Uiso 1 1 calc R . .
C11 C 0.1083(4) 0.7932(3) 0.4646(2) 0.0417(6) Uani 0.70 1 d P A 1
H11A H 0.0246 0.8621 0.4679 0.050 Uiso 0.70 1 calc PR A 1
H11B H 0.1499 0.7713 0.5374 0.050 Uiso 0.70 1 calc PR A 1
C11A C 0.1884(9) 0.8180(6) 0.4891(6) 0.0395(15) Uani 0.30 1 d P A 2
H11C H 0.1119 0.8821 0.4535 0.047 Uiso 0.30 1 calc PR A 2
H11D H 0.2155 0.8460 0.5575 0.047 Uiso 0.30 1 calc PR A 2
C12 C 0.0379(3) 0.6809(2) 0.4311(2) 0.0403(6) Uani 0.70 1 d P A 1
C12A C 0.1119(7) 0.6957(6) 0.5137(5) 0.0413(14) Uani 0.30 1 d P A 2
C13 C 0.1507(3) 0.6075(2) 0.3618(2) 0.0353(5) Uani 0.70 1 d P A 1
H13A H 0.1495 0.6462 0.2856 0.042 Uiso 0.70 1 calc PR A 1
H13B H 0.1191 0.5207 0.3660 0.042 Uiso 0.70 1 calc PR A 1
C13A C 0.2132(8) 0.5863(6) 0.4773(5) 0.0415(14) Uani 0.30 1 d P A 2
H13C H 0.1509 0.5114 0.4879 0.050 Uiso 0.30 1 calc PR A 2
H13D H 0.3067 0.5684 0.5223 0.050 Uiso 0.30 1 calc PR A 2
C14 C 0.3661(2) 0.13243(17) 0.40941(18) 0.0462(5) Uani 1 1 d . . .
H14A H 0.2735 0.1693 0.3701 0.069 Uiso 1 1 calc R . .
H14B H 0.3586 0.1574 0.4821 0.069 Uiso 1 1 calc R . .
H14C H 0.3690 0.0411 0.4146 0.069 Uiso 1 1 calc R . .
C21 C 0.9909(3) 0.32845(18) 0.07877(19) 0.0529(5) Uani 1 1 d . B .
H21 H 0.9285 0.4110 0.0660 0.063 Uiso 1 1 calc R . .
C22 C 1.0647(3) 0.3031(2) -0.0315(2) 0.0671(7) Uani 1 1 d . . .
H22A H 1.1213 0.2201 -0.0248 0.101 Uiso 1 1 calc R B .
H22B H 1.1396 0.3665 -0.0578 0.101 Uiso 1 1 calc R . .
H22C H 0.9806 0.3065 -0.0825 0.101 Uiso 1 1 calc R . .
C23 C 1.1191(3) 0.3464(2) 0.1553(2) 0.0653(7) Uani 1 1 d . . .
H23A H 1.0692 0.3580 0.2264 0.098 Uiso 1 1 calc R B .
H23B H 1.1760 0.4202 0.1264 0.098 Uiso 1 1 calc R . .
H23C H 1.1943 0.2724 0.1621 0.098 Uiso 1 1 calc R . .
C24 C 0.6778(3) 0.2197(2) 0.0436(2) 0.0641(6) Uani 1 1 d . B .
H24 H 0.7288 0.1946 -0.0252 0.077 Uiso 1 1 calc R . .
C25 C 0.5994(3) 0.3504(2) 0.0140(2) 0.0718(7) Uani 1 1 d . . .
H25A H 0.5518 0.3821 0.0794 0.108 Uiso 1 1 calc R B .
H25B H 0.5165 0.3471 -0.0367 0.108 Uiso 1 1 calc R . .
H25C H 0.6796 0.4062 -0.0197 0.108 Uiso 1 1 calc R . .
C26 C 0.5491(3) 0.1284(3) 0.0782(3) 0.0769(8) Uani 1 1 d . . .
H26A H 0.5981 0.0428 0.0884 0.115 Uiso 1 1 calc R B .
H26B H 0.4716 0.1357 0.0222 0.115 Uiso 1 1 calc R . .
H26C H 0.4951 0.1481 0.1461 0.115 Uiso 1 1 calc R . .
C27 C 0.9263(3) 0.0457(2) 0.1560(3) 0.0387(6) Uani 0.70 1 d P B 1
H27 H 0.9003 0.0076 0.0912 0.046 Uiso 0.70 1 calc PR B 1
C27A C 0.9492(9) 0.0559(7) 0.2178(7) 0.0511(18) Uiso 0.30 1 d P B 2
H27A H 1.0263 0.0718 0.2711 0.061 Uiso 0.30 1 calc PR B 2
C28 C 1.1008(3) 0.0240(3) 0.1682(3) 0.0669(9) Uani 0.82 1 d P B 1
H28A H 1.1576 0.0684 0.1057 0.100 Uiso 0.82 1 calc PR B 1
H28B H 1.1313 -0.0658 0.1726 0.100 Uiso 0.82 1 calc PR B 1
H28C H 1.1286 0.0549 0.2342 0.100 Uiso 0.82 1 calc PR B 1
C28A C 1.021(2) -0.0158(15) 0.1316(12) 0.067(4) Uiso 0.18 1 d P B 2
H28D H 0.9371 -0.0532 0.0986 0.100 Uiso 0.18 1 calc PR B 2
H28E H 1.0968 -0.0821 0.1627 0.100 Uiso 0.18 1 calc PR B 2
H28F H 1.0767 0.0404 0.0764 0.100 Uiso 0.18 1 calc PR B 2
C29 C 0.8377(3) -0.0279(2) 0.2597(3) 0.0785(9) Uani 1 1 d . . .
H29A H 0.8558 0.0108 0.3239 0.118 Uiso 0.70 1 d PR B 1
H29B H 0.7233 -0.0241 0.2492 0.118 Uiso 0.70 1 d PR B 1
H29C H 0.8799 -0.1154 0.2694 0.118 Uiso 0.70 1 d PR B 1
H29D H 0.7630 0.0112 0.3105 0.118 Uiso 0.30 1 d PR B 2
H29E H 0.7794 -0.0510 0.2009 0.118 Uiso 0.30 1 d PR B 2
H29F H 0.8919 -0.1030 0.2974 0.118 Uiso 0.30 1 d PR B 2

loop_
_atom_site_aniso_label
_atom_site_aniso_U_11
_atom_site_aniso_U_22
_atom_site_aniso_U_33
_atom_site_aniso_U_23
_atom_site_aniso_U_13
_atom_site_aniso_U_12
Si1 0.0338(3) 0.0207(2) 0.0816(4) -0.0001(2) 0.0121(3) 0.00547(19)
O1 0.0383(7) 0.0388(7) 0.0675(9) 0.0148(6) 0.0131(6) 0.0098(6)
O2 0.0396(7) 0.0265(6) 0.0551(8) -0.0064(5) 0.0075(6) -0.0041(5)
O3 0.0365(11) 0.0469(11) 0.0769(15) 0.0058(10) 0.0059(10) 0.0050(9)
O3A 0.041(3) 0.058(3) 0.081(4) -0.023(3) 0.019(3) -0.008(2)
O4 0.0458(12) 0.0251(9) 0.0501(12) -0.0030(8) 0.0025(10) 0.0051(9)
O4A 0.045(3) 0.031(3) 0.038(2) -0.002(2) 0.009(2) -0.005(2)
C1 0.0327(9) 0.0343(9) 0.0433(10) 0.0029(7) 0.0023(7) 0.0029(7)
C2 0.0353(9) 0.0288(8) 0.0394(9) -0.0032(7) -0.0001(7) -0.0037(7)
C3 0.0384(10) 0.0306(9) 0.0534(11) -0.0068(8) 0.0107(8) -0.0077(7)
C4 0.0418(10) 0.0298(9) 0.0464(10) -0.0064(7) 0.0090(8) -0.0052(7)
C5 0.0305(16) 0.0276(13) 0.0303(15) -0.0002(11) -0.0057(12) -0.0021(11)
C5A 0.030(5) 0.035(3) 0.041(4) -0.011(3) -0.004(3) -0.005(3)
C6 0.0361(14) 0.0250(13) 0.0388(14) -0.0065(11) -0.0023(11) 0.0003(11)
C7 0.0580(13) 0.0274(10) 0.0848(16) -0.0027(10) 0.0223(12) -0.0057(9)
C8 0.0501(11) 0.0347(10) 0.0443(10) 0.0016(8) 0.0023(8) -0.0122(8)
C9 0.0390(9) 0.0319(9) 0.0355(9) 0.0004(7) -0.0020(7) -0.0074(7)
C10 0.0300(9) 0.0401(10) 0.0495(10) 0.0083(8) 0.0030(8) -0.0034(7)
C11 0.0413(18) 0.0384(17) 0.0427(16) -0.0032(12) 0.0037(14) 0.0068(14)
C11A 0.033(4) 0.028(3) 0.054(4) -0.006(3) 0.009(3) 0.008(3)
C12 0.0365(14) 0.0351(13) 0.0439(14) 0.0085(11) -0.0027(11) 0.0083(11)
C12A 0.030(3) 0.044(4) 0.050(4) -0.013(3) 0.006(3) -0.005(3)
C13 0.0331(16) 0.0302(12) 0.0421(14) -0.0015(10) -0.0072(11) -0.0012(10)
C13A 0.042(3) 0.036(3) 0.047(3) -0.011(3) 0.007(3) -0.009(3)
C14 0.0427(11) 0.0294(9) 0.0671(13) -0.0088(8) 0.0083(9) -0.0102(8)
C21 0.0497(12) 0.0260(9) 0.0784(15) -0.0039(9) 0.0219(11) 0.0011(8)
C22 0.0746(16) 0.0385(11) 0.0808(16) 0.0002(11) 0.0300(13) 0.0011(11)
C23 0.0522(13) 0.0506(13) 0.0958(18) -0.0219(12) 0.0231(13) -0.0201(10)
C24 0.0551(14) 0.0440(12) 0.0945(18) -0.0236(12) 0.0052(12) 0.0071(10)
C25 0.0730(17) 0.0554(14) 0.0872(18) -0.0139(13) -0.0188(14) 0.0151(12)
C26 0.0607(16) 0.0692(17) 0.106(2) -0.0237(15) -0.0129(15) -0.0061(13)
C27 0.0365(14) 0.0217(12) 0.0558(18) -0.0029(11) -0.0021(12) 0.0078(10)
C28 0.0466(16) 0.0448(15) 0.100(2) 0.0146(15) -0.0048(16) 0.0171(13)
C29 0.0568(14) 0.0269(10) 0.143(3) 0.0225(13) -0.0063(15) -0.0025(10)

loop_
_atom_type_symbol
_atom_type_description
_atom_type_scat_dispersion_real
_atom_type_scat_dispersion_imag
_atom_type_scat_source
C C 0.0181 0.0091 'International Tables Vol C Tables 4.2.6.8 and 6.1.1.4'
H H 0.0000 0.0000 'International Tables Vol C Tables 4.2.6.8 and 6.1.1.4'
O O 0.0492 0.0322 'International Tables Vol C Tables 4.2.6.8 and 6.1.1.4'
Si Si 0.2541 0.3302 'International Tables Vol C Tables 4.2.6.8 and 6.1.1.4'

loop_
_geom_angle_atom_site_label_1
_geom_angle_atom_site_label_2
_geom_angle_atom_site_label_3
_geom_angle
O1 Si1 C21 108.28(9)
O1 Si1 C24 111.34(10)
O1 Si1 C27 108.80(11)
O1 Si1 C27A 87.5(3)
C21 Si1 C24 108.44(11)
C21 Si1 C27 114.58(10)
C21 Si1 C27A 112.8(2)
C24 Si1 C27A 125.8(3)
C27 Si1 C24 105.43(12)
C27 Si1 C27A 24.3(2)
C1 O1 Si1 130.84(12)
C2 O2 C14 117.00(14)
C11 O4 C6 113.4(2)
C6A O4A C11A 110.5(6)
O1 C1 C2 118.07(16)
O1 C1 C10 122.52(16)
C10 C1 C2 119.34(17)
O2 C2 C1 115.78(15)
O2 C2 C3 125.20(16)
C3 C2 C1 118.99(16)
C2 C3 C4 121.45(17)
C3 C4 C5 118.57(18)
C3 C4 C5A 114.8(3)
C5 C4 C5A 25.5(2)
C9 C4 C3 119.80(17)
C9 C4 C5 120.72(18)
C9 C4 C5A 122.8(3)
C4 C5 C6 113.8(2)
C4 C5 C13 110.1(2)
C6 C5 C13 108.8(2)
C6A C5A C4 114.2(5)
C13A C5A C4 104.0(6)
C13A C5A C6A 110.2(5)
O4 C6 C5 111.8(2)
O4 C6 C7 103.79(19)
C5 C6 C7 111.0(2)
O4A C6A C5A 110.3(6)
O4A C6A C7 94.7(5)
C7 C6A C5A 113.3(5)
C6A C7 C6 37.6(3)
C6A C7 C8 129.4(3)
C8 C7 C6 103.64(19)
C7 C8 C9 111.66(16)
C4 C9 C8 121.25(17)
C4 C9 C10 118.18(16)
C10 C9 C8 120.53(16)
C1 C10 C9 122.21(17)
O4 C11 C12 110.1(2)
O4A C11A C12A 111.5(5)
O3 C12 C11 122.5(3)
O3 C12 C13 124.0(3)
C13 C12 C11 113.4(2)
O3A C12A C11A 122.0(6)
O3A C12A C13A 124.3(6)
C11A C12A C13A 113.7(5)
C12 C13 C5 107.6(2)
C12A C13A C5A 111.8(5)
C22 C21 Si1 113.85(16)
C22 C21 C23 111.11(19)
C23 C21 Si1 113.66(16)
C25 C24 Si1 113.96(17)
C25 C24 C26 109.3(2)
C26 C24 Si1 115.6(2)
C28 C27 Si1 116.5(2)
C28 C27 C29 108.0(2)
C29 C27 Si1 108.94(17)
C28A C27A Si1 104.9(8)
C29 C27A Si1 111.3(5)
C29 C27A C28A 97.3(8)
C27A C29 C27 31.2(3)

loop_
_geom_bond_atom_site_label_1
_geom_bond_atom_site_label_2
_geom_bond_distance
Si1 O1 1.6536(17)
Si1 C21 1.878(2)
Si1 C24 1.887(3)
Si1 C27 1.879(2)
Si1 C27A 2.024(8)
O1 C1 1.376(2)
O2 C2 1.371(2)
O2 C14 1.422(2)
O3 C12 1.214(3)
O3A C12A 1.210(8)
O4 C6 1.453(3)
O4 C11 1.418(4)
O4A C6A 1.413(8)
O4A C11A 1.421(9)
C1 C2 1.398(2)
C1 C10 1.379(3)
C2 C3 1.372(3)
C3 C4 1.404(2)
C4 C5 1.508(3)
C4 C5A 1.653(7)
C4 C9 1.383(3)
C5 C6 1.533(4)
C5 C13 1.548(4)
C5A C6A 1.558(9)
C5A C13A 1.520(10)
C6 C7 1.579(4)
C6A C7 1.477(7)
C7 C8 1.492(3)
C8 C9 1.511(2)
C9 C10 1.394(3)
C11 C12 1.511(5)
C11A C12A 1.504(9)
C12 C13 1.502(4)
C12A C13A 1.510(9)
C21 C22 1.528(3)
C21 C23 1.529(4)
C24 C25 1.523(3)
C24 C26 1.529(4)
C27 C28 1.488(4)
C27 C29 1.606(4)
C27A C28A 1.485(17)
C27A C29 1.389(8)

loop_
_geom_torsion_atom_site_label_1
_geom_torsion_atom_site_label_2
_geom_torsion_atom_site_label_3
_geom_torsion_atom_site_label_4
_geom_torsion
Si1 O1 C1 C2 111.39(18)
Si1 O1 C1 C10 -71.7(3)
Si1 C27 C29 C27A -75.5(7)
Si1 C27A C29 C27 65.9(6)
O1 Si1 C21 C22 179.15(16)
O1 Si1 C21 C23 50.58(16)
O1 Si1 C24 C25 65.1(2)
O1 Si1 C24 C26 -62.77(19)
O1 Si1 C27 C28 -95.5(3)
O1 Si1 C27 C29 26.9(2)
O1 Si1 C27A C28A 176.2(8)
O1 Si1 C27A C29 72.0(5)
O1 C1 C2 O2 -1.6(2)
O1 C1 C2 C3 176.64(17)
O1 C1 C10 C9 -177.94(17)
O2 C2 C3 C4 179.24(17)
O3 C12 C13 C5 -141.1(3)
O3A C12A C13A C5A 128.6(7)
O4 C6 C7 C6A -48.1(4)
O4 C6 C7 C8 172.82(19)
O4 C11 C12 O3 -157.2(3)
O4 C11 C12 C13 24.4(3)
O4A C6A C7 C6 34.6(3)
O4A C6A C7 C8 90.1(5)
O4A C11A C12A O3A -171.0(7)
O4A C11A C12A C13A 9.7(9)
C1 C2 C3 C4 1.2(3)
C2 C1 C10 C9 -1.1(3)
C2 C3 C4 C5 -169.8(2)
C2 C3 C4 C5A 161.8(4)
C2 C3 C4 C9 -0.6(3)
C3 C4 C5 C6 172.6(2)
C3 C4 C5 C13 -65.0(3)
C3 C4 C5A C6A -175.3(5)
C3 C4 C5A C13A 64.6(5)
C3 C4 C9 C8 -178.72(17)
C3 C4 C9 C10 -0.8(3)
C4 C5 C6 O4 150.5(2)
C4 C5 C6 C7 35.1(3)
C4 C5 C13 C12 170.63(19)
C4 C5A C6A O4A -91.5(7)
C4 C5A C6A C7 13.2(8)
C4 C5A C13A C12A 155.7(5)
C4 C9 C10 C1 1.6(3)
C5 C4 C5A C6A 80.0(7)
C5 C4 C5A C13A -40.0(6)
C5 C4 C9 C8 -9.8(3)
C5 C4 C9 C10 168.2(2)
C5 C6 C7 C6A 72.1(5)
C5 C6 C7 C8 -66.9(3)
C5A C4 C5 C6 -99.1(7)
C5A C4 C5 C13 23.3(6)
C5A C4 C9 C8 20.3(4)
C5A C4 C9 C10 -161.8(4)
C5A C6A C7 C6 -79.8(7)
C5A C6A C7 C8 -24.3(8)
C6 O4 C11 C12 -65.8(3)
C6 C5 C13 C12 -64.1(3)
C6 C7 C8 C9 60.6(2)
C6A O4A C11A C12A 52.1(8)
C6A C5A C13A C12A 32.9(8)
C6A C7 C8 C9 29.5(5)
C7 C8 C9 C4 -25.4(3)
C7 C8 C9 C10 156.75(19)
C8 C9 C10 C1 179.58(17)
C9 C4 C5 C6 3.5(3)
C9 C4 C5 C13 126.0(2)
C9 C4 C5A C6A -13.4(8)
C9 C4 C5A C13A -133.5(4)
C10 C1 C2 O2 -178.60(16)
C10 C1 C2 C3 -0.4(3)
C11 O4 C6 C5 37.0(3)
C11 O4 C6 C7 156.8(2)
C11 C12 C13 C5 37.3(3)
C11A O4A C6A C5A -71.5(7)
C11A O4A C6A C7 171.5(4)
C11A C12A C13A C5A -52.1(8)
C13 C5 C6 O4 27.4(3)
C13 C5 C6 C7 -88.0(3)
C13A C5A C6A O4A 25.0(8)
C13A C5A C6A C7 129.7(6)
C14 O2 C2 C1 177.93(17)
C14 O2 C2 C3 -0.2(3)
C21 Si1 O1 C1 79.80(18)
C21 Si1 C24 C25 -54.0(2)
C21 Si1 C24 C26 178.20(17)
C21 Si1 C27 C28 25.8(3)
C21 Si1 C27 C29 148.22(19)
C21 Si1 C27A C28A -75.0(8)
C21 Si1 C27A C29 -179.2(4)
C24 Si1 O1 C1 -39.32(19)
C24 Si1 C21 C22 -59.91(19)
C24 Si1 C21 C23 171.51(15)
C24 Si1 C27 C28 145.0(3)
C24 Si1 C27 C29 -92.6(2)
C24 Si1 C27A C28A 61.5(8)
C24 Si1 C27A C29 -42.7(7)
C27 Si1 O1 C1 -155.09(17)
C27 Si1 C21 C22 57.5(2)
C27 Si1 C21 C23 -71.0(2)
C27 Si1 C24 C25 -177.1(2)
C27 Si1 C24 C26 55.1(2)
C27 Si1 C27A C28A 24.5(8)
C27 Si1 C27A C29 -79.7(7)
C27A Si1 O1 C1 -167.0(3)
C27A Si1 C21 C22 84.0(3)
C27A Si1 C21 C23 -44.6(3)
C27A Si1 C24 C25 168.0(3)
C27A Si1 C24 C26 40.2(4)
C27A Si1 C27 C28 -65.5(6)
C27A Si1 C27 C29 56.9(6)
C28 C27 C29 C27A 51.8(7)
C28A C27A C29 C27 -43.3(8)
